data_4126399
loop_
_publ_author_name
'Silver, Mark A.'
'Cary, Samantha K.'
'Garza, Alejandro J.'
'Baumbach, Ryan E.'
'Arico, Alexandra A.'
'Galmin, Gregory A.'
'Chen, Kuan-Wen'
'Johnson, Jason A.'
'Wang, Jamie C.'
'Clark, Ronald J.'
'Chemey, Alexander'
'Eaton, Teresa M.'
'Marsh, Matthew L.'
'Seidler, Kevin'
'Galley, Shane S.'
'van de Burgt, Lambertus'
'Gray, Ashley L.'
'Hobart, David E.'
'Hanson, Kenneth'
'van Cleve, Shelley M.'
'Gendron, Fr\'ed\'eric'
'Autschbach, Jochen'
'Scuseria, Gustavo E.'
'Maron, Laurent'
'Speldrich, Manfred'
'K\"ogerler, Paul'
'Celis-Barros, Cristian'
'Pa\'ez-Hernand\'ez, Day\'an'
'Arratia-Perez, Ramiro'
'Ruf, Michael'
'Albrecht-Schmitt, Thomas E'

_publ_section_title
;
 Departure from a Spherically Symmetric Ground State in a System with a
 Half-filled Shell: The Case Example of Berkelium(IV) Iodate.
;
_journal_name_full 'Journal of the American Chemical Society'
_journal_paper_doi 10.1021/jacs.7b05569
_journal_year 2017
_chemical_formula_moiety '4(I O3), Bk'
_chemical_formula_sum 'Bk I4 O12'
_chemical_formula_weight 948.60
_chemical_melting_point ?
_chemical_name_common 'Berkelium(IV) iodate'
_chemical_name_systematic
;
 ?
;
_space_group_crystal_system tetragonal
_space_group_IT_number 85
_space_group_name_Hall '-P 4a'
_space_group_name_H-M_alt 'P 4/n'
_symmetry_space_group_name_Hall '-P 4a'
_symmetry_space_group_name_H-M 'P 4/n :2'
_audit_creation_method SHELXL-2014
_cell_angle_alpha 90
_cell_angle_beta 90
_cell_angle_gamma 90
_cell_formula_units_Z 2
_cell_length_a 8.5604(6)
_cell_length_b 8.5604(6)
_cell_length_c 7.5746(5)
_cell_measurement_reflns_used 644
_cell_measurement_temperature 100(2)
_cell_measurement_theta_max 27.468
_cell_measurement_theta_min 2.379
_cell_volume 555.07(7)
_computing_cell_refinement 'smart saint'
_computing_data_collection smart
_computing_data_reduction SAINT
_computing_molecular_graphics 'SHELXL-2014/7 (Sheldrick, 2014)'
_computing_publication_material 'SHELXCIF-97 (Sheldrick, 1997)'
_computing_structure_refinement 'SHELXL-2014/7 (Sheldrick, 2014)'
_computing_structure_solution 'SHELXL-2014/7 (Sheldrick, 2014)'
_diffrn_ambient_temperature 100(2)
_diffrn_detector_area_resol_mean 0
_diffrn_measured_fraction_theta_full 1.000
_diffrn_measured_fraction_theta_max 1.000
_diffrn_measurement_device_type 'BRUKER apex II'
_diffrn_measurement_method '0.5 wide w/ exposures'
_diffrn_radiation_type MoK\a
_diffrn_radiation_wavelength 0.71073
_diffrn_reflns_av_R_equivalents 0.0288
_diffrn_reflns_av_unetI/netI 0.0116
_diffrn_reflns_Laue_measured_fraction_full 1.000
_diffrn_reflns_Laue_measured_fraction_max 1.000
_diffrn_reflns_limit_h_max 11
_diffrn_reflns_limit_h_min -11
_diffrn_reflns_limit_k_max 11
_diffrn_reflns_limit_k_min -11
_diffrn_reflns_limit_l_max 9
_diffrn_reflns_limit_l_min -9
_diffrn_reflns_number 8578
_diffrn_reflns_point_group_measured_fraction_full 1.000
_diffrn_reflns_point_group_measured_fraction_max 1.000
_diffrn_reflns_theta_full 25.242
_diffrn_reflns_theta_max 27.468
_diffrn_reflns_theta_min 2.379
_diffrn_source 'Imus microfocused'
_exptl_absorpt_coefficient_mu 18.524
_exptl_absorpt_correction_type multi-scan
_exptl_absorpt_process_details SHELTXPREP
_exptl_crystal_colour 'dark gold'
_exptl_crystal_density_diffrn 5.676
_exptl_crystal_density_meas ?
_exptl_crystal_density_method 'Not measured'
_exptl_crystal_description columnar
_exptl_crystal_F_000 810
_exptl_crystal_size_max 0.05
_exptl_crystal_size_mid 0.03
_exptl_crystal_size_min 0.01
_exptl_transmission_factor_max 0.7456
_exptl_transmission_factor_min 0.5541
_refine_diff_density_max 1.050
_refine_diff_density_min -0.632
_refine_diff_density_rms 0.152
_refine_ls_extinction_method none
_refine_ls_goodness_of_fit_ref 1.149
_refine_ls_hydrogen_treatment undef
_refine_ls_matrix_type full
_refine_ls_number_parameters 41
_refine_ls_number_reflns 644
_refine_ls_number_restraints 0
_refine_ls_restrained_S_all 1.149
_refine_ls_R_factor_all 0.0148
_refine_ls_R_factor_gt 0.0129
_refine_ls_shift/su_max 0.001
_refine_ls_shift/su_mean 0.000
_refine_ls_structure_factor_coef Fsqd
_refine_ls_weighting_details 'w=1/[\s^2^(Fo^2^)+(0.0093P)^2^+2.1931P] where P=(Fo^2^+2Fc^2^)/3'
_refine_ls_weighting_scheme calc
_refine_ls_wR_factor_gt 0.0265
_refine_ls_wR_factor_ref 0.0269
_reflns_Friedel_coverage 0.000
_reflns_number_gt 609
_reflns_number_total 644
_reflns_threshold_expression 'I > 2\s(I)'
_cod_data_source_file ja7b05569_si_002.cif
_cod_data_source_block 7
_cod_depositor_comments
;
The following automatic conversions were performed:

'_chemical_melting_point' value 'not measured' was changed to '?' -
the value is undefined or not given.

'_exptl_crystal_density_meas' value 'N/A' was changed to '?' - the
value is perceived as not measured.

Automatic conversion script
Id: cif_fix_values 4973 2017-02-22 13:04:09Z antanas 
;
_cod_original_cell_volume 555.07(9)
_cod_database_code 4126399
_shelx_space_group_comment
;
The symmetry employed for this shelxl refinement is uniquely defined
by the following loop, which should always be used as a source of
symmetry information in preference to the above space-group names.
They are only intended as comments.
;
_shelxl_version_number 2014-3

loop_
_space_group_symop_operation_xyz
'x, y, z'
'-x+1/2, -y+1/2, z'
'-y+1/2, x, z'
'y, -x+1/2, z'
'-x, -y, -z'
'x-1/2, y-1/2, -z'
'y-1/2, -x, -z'
'-y, x-1/2, -z'

loop_
_atom_site_label
_atom_site_type_symbol
_atom_site_fract_x
_atom_site_fract_y
_atom_site_fract_z
_atom_site_U_iso_or_equiv
_atom_site_adp_type
_atom_site_occupancy
_atom_site_site_symmetry_order
_atom_site_calc_flag
_atom_site_refinement_flags_posn
_atom_site_refinement_flags_adp
_atom_site_refinement_flags_occupancy
Bk1 Bk 0.2500 0.2500 0.56165(3) 0.00536(7) Uani 1 4 d S T P
I1 I 0.52917(3) 0.50931(3) 0.77414(4) 0.01183(8) Uani 1 1 d . . .
O1 O 0.3283(3) 0.4624(3) 0.7224(3) 0.0101(5) Uani 1 1 d . . .
O2 O 0.5010(3) 0.6507(3) 0.9466(4) 0.0204(7) Uani 1 1 d . . .
O3 O 0.5470(4) 0.6592(4) 0.6017(5) 0.0392(10) Uani 1 1 d . . .

loop_
_atom_site_aniso_label
_atom_site_aniso_U_11
_atom_site_aniso_U_22
_atom_site_aniso_U_33
_atom_site_aniso_U_23
_atom_site_aniso_U_13
_atom_site_aniso_U_12
Bk1 0.00593(8) 0.00593(8) 0.00424(11) 0.000 0.000 0.000
I1 0.00640(12) 0.00539(12) 0.02370(15) 0.00102(9) 0.00311(10) -0.00026(8)
O1 0.0108(13) 0.0098(13) 0.0097(13) -0.0037(10) -0.0031(10) -0.0003(10)
O2 0.0212(15) 0.0079(13) 0.0322(17) -0.0099(13) -0.0136(13) 0.0037(11)
O3 0.038(2) 0.0141(16) 0.066(3) 0.0233(17) 0.042(2) 0.0150(14)

loop_
_atom_type_symbol
_atom_type_description
_atom_type_scat_dispersion_real
_atom_type_scat_dispersion_imag
_atom_type_scat_source
O O 0.0106 0.0060 'International Tables Vol C Tables 4.2.6.8 and 6.1.1.4'
I I -0.4742 1.8119 'International Tables Vol C Tables 4.2.6.8 and 6.1.1.4'
Bk Bk -6.8498 4.9086 'International Tables Vol C Tables 4.2.6.8 and 6.1.1.4'

loop_
_geom_angle_atom_site_label_1
_geom_angle_atom_site_label_2
_geom_angle_atom_site_label_3
_geom_angle
_geom_angle_site_symmetry_1
_geom_angle_site_symmetry_3
O3 Bk1 O3 72.72(11) 6_556 8_656
O3 Bk1 O3 114.0(2) 6_556 5_666
O3 Bk1 O3 72.72(11) 8_656 5_666
O3 Bk1 O3 72.72(11) 6_556 7_566
O3 Bk1 O3 114.0(2) 8_656 7_566
O3 Bk1 O3 72.72(11) 5_666 7_566
O3 Bk1 O1 142.93(11) 6_556 4
O3 Bk1 O1 78.11(12) 8_656 4
O3 Bk1 O1 77.41(12) 5_666 4
O3 Bk1 O1 141.81(10) 7_566 4
O3 Bk1 O1 78.11(12) 6_556 2
O3 Bk1 O1 77.41(12) 8_656 2
O3 Bk1 O1 141.81(10) 5_666 2
O3 Bk1 O1 142.93(11) 7_566 2
O1 Bk1 O1 73.56(6) 4 2
O3 Bk1 O1 77.41(12) 6_556 3
O3 Bk1 O1 141.81(10) 8_656 3
O3 Bk1 O1 142.93(11) 5_666 3
O3 Bk1 O1 78.11(12) 7_566 3
O1 Bk1 O1 115.71(13) 4 3
O1 Bk1 O1 73.56(6) 2 3
O3 Bk1 O1 141.81(10) 6_556 .
O3 Bk1 O1 142.93(11) 8_656 .
O3 Bk1 O1 78.11(12) 5_666 .
O3 Bk1 O1 77.41(12) 7_566 .
O1 Bk1 O1 73.56(6) 4 .
O1 Bk1 O1 115.71(13) 2 .
O1 Bk1 O1 73.56(6) 3 .
O3 Bk1 I1 61.93(11) 6_556 2
O3 Bk1 I1 89.94(9) 8_656 2
O3 Bk1 I1 162.35(8) 5_666 2
O3 Bk1 I1 118.91(8) 7_566 2
O1 Bk1 I1 96.19(7) 4 2
O1 Bk1 I1 24.12(7) 2 2
O1 Bk1 I1 54.64(7) 3 2
O1 Bk1 I1 116.22(7) . 2
O3 Bk1 I1 118.91(8) 6_556 4
O3 Bk1 I1 61.93(11) 8_656 4
O3 Bk1 I1 89.94(9) 5_666 4
O3 Bk1 I1 162.35(8) 7_566 4
O1 Bk1 I1 24.12(7) 4 4
O1 Bk1 I1 54.64(7) 2 4
O1 Bk1 I1 116.22(7) 3 4
O1 Bk1 I1 96.19(7) . 4
I1 Bk1 I1 78.707(5) 2 4
O3 Bk1 I1 89.94(9) 6_556 3
O3 Bk1 I1 162.35(8) 8_656 3
O3 Bk1 I1 118.91(8) 5_666 3
O3 Bk1 I1 61.93(11) 7_566 3
O1 Bk1 I1 116.22(7) 4 3
O1 Bk1 I1 96.19(7) 2 3
O1 Bk1 I1 24.12(7) 3 3
O1 Bk1 I1 54.64(7) . 3
I1 Bk1 I1 78.707(5) 2 3
I1 Bk1 I1 127.471(12) 4 3
O3 Bk1 I1 162.35(8) 6_556 .
O3 Bk1 I1 118.91(8) 8_656 .
O3 Bk1 I1 61.93(11) 5_666 .
O3 Bk1 I1 89.94(9) 7_566 .
O1 Bk1 I1 54.64(7) 4 .
O1 Bk1 I1 116.22(7) 2 .
O1 Bk1 I1 96.19(7) 3 .
O1 Bk1 I1 24.12(7) . .
I1 Bk1 I1 127.471(12) 2 .
I1 Bk1 I1 78.707(5) 4 .
I1 Bk1 I1 78.708(5) 3 .
O2 I1 O1 100.33(12) . .
O2 I1 O3 93.29(16) . .
O1 I1 O3 94.59(15) . .
O2 I1 Bk1 130.13(10) . .
O1 I1 Bk1 31.14(8) . .
O3 I1 Bk1 99.58(14) . .
O2 I1 Bk1 100.89(10) . 5_666
O1 I1 Bk1 116.79(8) . 5_666
O3 I1 Bk1 25.76(10) . 5_666
Bk1 I1 Bk1 111.316(9) . 5_666
O2 I1 Bk1 33.66(9) . 5_667
O1 I1 Bk1 125.52(8) . 5_667
O3 I1 Bk1 110.12(13) . 5_667
Bk1 I1 Bk1 145.190(7) . 5_667
Bk1 I1 Bk1 103.225(7) 5_666 5_667
I1 O1 Bk1 124.74(13) . .
I1 O1 Bk1 43.85(7) . 5_666
Bk1 O1 Bk1 112.55(8) . 5_666
I1 O2 Bk1 133.18(12) . 5_667
I1 O2 Bk1 55.92(9) . 5_666
Bk1 O2 Bk1 117.57(7) 5_667 5_666
I1 O2 Bk1 33.88(7) . .
Bk1 O2 Bk1 147.25(7) 5_667 .
Bk1 O2 Bk1 80.40(5) 5_666 .
I1 O3 Bk1 133.64(18) . 5_666
I1 O3 Bk1 55.74(10) . .
Bk1 O3 Bk1 133.37(13) 5_666 .

loop_
_geom_bond_atom_site_label_1
_geom_bond_atom_site_label_2
_geom_bond_distance
_geom_bond_site_symmetry_2
Bk1 O3 2.270(3) 6_556
Bk1 O3 2.270(3) 8_656
Bk1 O3 2.270(3) 5_666
Bk1 O3 2.270(3) 7_566
Bk1 O1 2.289(3) 4
Bk1 O1 2.289(3) 2
Bk1 O1 2.289(3) 3
Bk1 O1 2.289(3) .
Bk1 I1 3.6372(3) 2
Bk1 I1 3.6372(3) 4
Bk1 I1 3.6372(3) 3
Bk1 I1 3.6372(3) .
I1 O2 1.797(3) .
I1 O1 1.809(3) .
I1 O3 1.838(3) .
I1 Bk1 3.7800(3) 5_666
I1 Bk1 5.7560(5) 5_667
O1 Bk1 4.871(3) 5_666
O2 Bk1 4.375(3) 5_667
O2 Bk1 4.482(3) 5_666
O3 Bk1 2.270(3) 5_666
